data_4512847
loop_
_publ_author_name
'Gabriel, Catherine'
'Karakosta, Paraskevi'
'Vangelis, Angelos A.'
'Raptopoulou, Catherine P.'
'Terzis, Aris'
'Psycharis, Vassilis'
'Bertmer, Marko'
'Mateescu, Constantin'
'Salifoglou, Athanasios'

_publ_section_title
;
 pH-Specific Crystalline Binary and Ternary Metal--Organic Framework
 Materials of Pb(II) with (Di)Tricarboxylate Ligands
 andN,N&#x2032;-Aromatic Chelators. Structure, Architecture-Lattice
 Dimensionality, and Electronic Spectroscopic Property Correlations
;
_journal_issue 4
_journal_name_full 'Crystal Growth &amp; Design'
_journal_page_first 1666
_journal_paper_doi 10.1021/cg501628d
_journal_volume 15
_journal_year 2015
_chemical_absolute_configuration INAPLICABLE
_chemical_formula_sum 'C51 H56 N6 O19 Pb3'
_chemical_formula_weight 1678.60
_chemical_name_systematic
;
 ?
;
_space_group_IT_number 4
_symmetry_cell_setting monoclinic
_symmetry_space_group_name_Hall 'P 2yb'
_symmetry_space_group_name_H-M 'P 1 21 1'
_atom_sites_solution_hydrogens geom
_atom_sites_solution_primary direct
_atom_sites_solution_secondary difmap
_audit_creation_method SHELXL-97
_cell_angle_alpha 90.00
_cell_angle_beta 92.9320(10)
_cell_angle_gamma 90.00
_cell_formula_units_Z 2
_cell_length_a 10.3030(2)
_cell_length_b 25.2045(4)
_cell_length_c 10.39070(10)
_cell_measurement_reflns_used 33506
_cell_measurement_temperature 180(2)
_cell_measurement_theta_max 27.58
_cell_measurement_theta_min 3.12
_cell_volume 2694.75(7)
_computing_cell_refinement 'CrystalClear, Rigaku MSC, 2005'
_computing_data_collection 'CrystalClear, Rigaku MSC, 2005'
_computing_data_reduction 'CrystalClear, Rigaku MSC, 2005'
_computing_structure_refinement 'SHELXL-97 (Sheldrick, 1997)'
_computing_structure_solution 'SHELXS-97 (Sheldrick, 1997)'
_diffrn_ambient_temperature 180(2)
_diffrn_measured_fraction_theta_full 0.998
_diffrn_measured_fraction_theta_max 0.998
_diffrn_measurement_device_type 'Rigaku R-AXIS SPIDER IPDS'
_diffrn_measurement_method '\q scans'
_diffrn_radiation_monochromator graphite
_diffrn_radiation_source 'fine-focus sealed tube'
_diffrn_radiation_type MoK\a
_diffrn_radiation_wavelength 0.71073
_diffrn_reflns_av_R_equivalents 0.0412
_diffrn_reflns_av_sigmaI/netI 0.0497
_diffrn_reflns_limit_h_max 12
_diffrn_reflns_limit_h_min -12
_diffrn_reflns_limit_k_max 29
_diffrn_reflns_limit_k_min -29
_diffrn_reflns_limit_l_max 12
_diffrn_reflns_limit_l_min -12
_diffrn_reflns_number 27666
_diffrn_reflns_theta_full 25.00
_diffrn_reflns_theta_max 25.00
_diffrn_reflns_theta_min 3.12
_exptl_absorpt_coefficient_mu 9.430
_exptl_absorpt_correction_T_max 1.000
_exptl_absorpt_correction_T_min 0.204
_exptl_absorpt_correction_type numerical
_exptl_absorpt_process_details 'CrystalClear, Rigaku MSC, 2005'
_exptl_crystal_colour colorless
_exptl_crystal_density_diffrn 2.069
_exptl_crystal_density_method 'not measured'
_exptl_crystal_description parallelepiped
_exptl_crystal_F_000 1604
_exptl_crystal_size_max 0.71
_exptl_crystal_size_mid 0.30
_exptl_crystal_size_min 0.18
_refine_diff_density_max 4.089
_refine_diff_density_min -1.023
_refine_diff_density_rms 0.163
_refine_ls_abs_structure_details 'Flack H D (1983), Acta Cryst. A39, 876-881'
_refine_ls_abs_structure_Flack 0.037(7)
_refine_ls_extinction_method none
_refine_ls_goodness_of_fit_ref 1.035
_refine_ls_hydrogen_treatment refall
_refine_ls_matrix_type full
_refine_ls_number_parameters 710
_refine_ls_number_reflns 9448
_refine_ls_number_restraints 1
_refine_ls_restrained_S_all 1.035
_refine_ls_R_factor_all 0.0341
_refine_ls_R_factor_gt 0.0329
_refine_ls_shift/su_max 0.005
_refine_ls_shift/su_mean 0.000
_refine_ls_structure_factor_coef Fsqd
_refine_ls_weighting_details 'calc w=1/[\s^2^(Fo^2^)+(0.0450P)^2^+5.5957P] where P=(Fo^2^+2Fc^2^)/3'
_refine_ls_weighting_scheme calc
_refine_ls_wR_factor_gt 0.0808
_refine_ls_wR_factor_ref 0.0816
_reflns_number_gt 9158
_reflns_number_total 9448
_reflns_threshold_expression >2sigma(I)
_cod_data_source_file cg501628d_si_002.cif
_cod_data_source_block compound2
_cod_depositor_comments 'Adding full bibliography for 4512844--4512847.cif.'
_cod_original_sg_symbol_H-M P2(1)
_cod_database_code 4512847
_check for

loop_
_symmetry_equiv_pos_as_xyz
'x, y, z'
'-x, y+1/2, -z'

loop_
_atom_site_label
_atom_site_type_symbol
_atom_site_fract_x
_atom_site_fract_y
_atom_site_fract_z
_atom_site_U_iso_or_equiv
_atom_site_adp_type
_atom_site_occupancy
_atom_site_symmetry_multiplicity
_atom_site_calc_flag
_atom_site_refinement_flags
Pb1 Pb 0.84760(3) 0.000864(11) 0.85038(3) 0.02111(8) Uani 1 1 d .
Pb2 Pb 0.57594(3) -0.001814(11) 0.53901(2) 0.02093(7) Uani 1 1 d .
Pb3 Pb 0.86489(3) 0.156722(13) 0.76344(3) 0.02469(8) Uani 1 1 d .
O1 O 0.9998(6) 0.0481(2) 0.6956(5) 0.0263(13) Uani 1 1 d .
O2 O 0.8715(6) -0.0085(2) 0.5853(5) 0.0298(13) Uani 1 1 d .
O3 O 1.0184(6) 0.0498(3) -0.0024(6) 0.0346(15) Uani 1 1 d .
O4 O 0.9033(7) -0.0121(2) 0.0868(5) 0.0356(16) Uani 1 1 d .
O11 O 0.4249(6) 0.0458(2) 0.6874(5) 0.0284(13) Uani 1 1 d .
O12 O 0.5606(6) -0.0095(2) 0.7880(5) 0.0251(13) Uani 1 1 d .
O13 O 0.4051(6) 0.0390(2) 1.3812(6) 0.0298(14) Uani 1 1 d .
O14 O 0.5274(7) -0.0208(2) 1.2939(6) 0.0340(15) Uani 1 1 d .
O21 O 0.8329(6) 0.1744(2) 0.5127(6) 0.0334(15) Uani 1 1 d .
O22 O 0.7196(6) 0.1093(2) 0.5994(6) 0.0340(14) Uani 1 1 d .
O23 O 0.8069(6) 0.1778(2) -0.0002(5) 0.0303(14) Uani 1 1 d .
O24 O 0.7334(6) 0.1032(2) -0.0886(6) 0.0303(14) Uani 1 1 d .
N1 N 0.7876(7) -0.0989(3) 0.8793(7) 0.0271(15) Uani 1 1 d .
N2 N 1.0366(7) -0.0639(3) 0.8501(7) 0.0256(15) Uani 1 1 d .
N11 N 0.6407(7) -0.1043(3) 0.5476(7) 0.0275(16) Uani 1 1 d .
N12 N 0.3900(6) -0.0678(3) 0.5419(6) 0.0216(14) Uani 1 1 d .
N21 N 0.6630(7) 0.2119(3) 0.7509(7) 0.0256(15) Uani 1 1 d .
N22 N 0.9034(7) 0.2583(3) 0.7599(7) 0.0316(17) Uani 1 1 d .
C1 C 0.9547(8) 0.0276(3) 0.5916(8) 0.0253(18) Uani 1 1 d .
C2 C 1.0078(8) 0.0498(3) 0.4662(7) 0.0249(17) Uani 1 1 d .
H2A H 0.9837 0.0877 0.4594 0.035 Uiso 1 1 calc R
H2B H 1.1038 0.0479 0.4739 0.035 Uiso 1 1 calc R
C3 C 0.9622(9) 0.0225(4) 0.3413(8) 0.0316(19) Uani 1 1 d .
H3A H 0.9812 -0.0160 0.3477 0.044 Uiso 1 1 calc R
H3B H 0.8671 0.0269 0.3273 0.044 Uiso 1 1 calc R
C4 C 1.0298(9) 0.0457(4) 0.2283(8) 0.034(2) Uani 1 1 d .
H4A H 1.1242 0.0387 0.2403 0.047 Uiso 1 1 calc R
H4B H 1.0174 0.0847 0.2281 0.047 Uiso 1 1 calc R
C5 C 0.9798(8) 0.0229(4) 0.0924(8) 0.0325(17) Uani 1 1 d .
C11 C 0.4754(9) 0.0261(3) 0.7903(8) 0.0257(18) Uani 1 1 d .
C12 C 0.4288(8) 0.0464(3) 0.9167(8) 0.0255(17) Uani 1 1 d .
H12A H 0.3328 0.0483 0.9096 0.036 Uiso 1 1 calc R
H12B H 0.4617 0.0830 0.9298 0.036 Uiso 1 1 calc R
C13 C 0.4687(8) 0.0138(3) 1.0366(7) 0.0261(18) Uani 1 1 d .
H13A H 0.4457 -0.0239 1.0222 0.037 Uiso 1 1 calc R
H13B H 0.5638 0.0163 1.0542 0.037 Uiso 1 1 calc R
C14 C 0.3987(8) 0.0352(4) 1.1502(8) 0.0279(19) Uani 1 1 d .
H14A H 0.3056 0.0258 1.1378 0.039 Uiso 1 1 calc R
H14B H 0.4046 0.0744 1.1486 0.039 Uiso 1 1 calc R
C15 C 0.4467(8) 0.0164(3) 1.2833(7) 0.0219(17) Uani 1 1 d .
C21 C 0.7530(9) 0.1353(3) 0.5024(8) 0.0264(19) Uani 1 1 d .
C22 C 0.6899(8) 0.1213(4) 0.3721(8) 0.0291(19) Uani 1 1 d .
H22A H 0.5980 0.1328 0.3709 0.041 Uiso 1 1 calc R
H22B H 0.6903 0.0822 0.3633 0.041 Uiso 1 1 calc R
C23 C 0.7508(9) 0.1448(4) 0.2548(8) 0.032(2) Uani 1 1 d .
H23A H 0.8465 0.1417 0.2646 0.045 Uiso 1 1 calc R
H23B H 0.7283 0.1829 0.2472 0.045 Uiso 1 1 calc R
C24 C 0.7010(9) 0.1154(4) 0.1328(8) 0.0299(19) Uani 1 1 d .
H24A H 0.7219 0.0773 0.1442 0.042 Uiso 1 1 calc R
H24B H 0.6052 0.1186 0.1262 0.042 Uiso 1 1 calc R
C25 C 0.7515(8) 0.1329(3) 0.0087(9) 0.0258(18) Uani 1 1 d .
C31 C 0.6667(9) -0.1154(4) 0.8988(10) 0.036(2) Uani 1 1 d .
H31 H 0.5989 -0.0898 0.8979 0.047 Uiso 1 1 calc R
C32 C 0.6360(9) -0.1680(4) 0.9202(10) 0.041(2) Uani 1 1 d .
H32 H 0.5487 -0.1782 0.9325 0.053 Uiso 1 1 calc R
C33 C 0.7332(10) -0.2053(4) 0.9234(10) 0.039(2) Uani 1 1 d .
H33 H 0.7136 -0.2416 0.9380 0.051 Uiso 1 1 calc R
C34 C 0.8623(9) -0.1896(4) 0.9049(10) 0.036(2) Uani 1 1 d .
C35 C 0.9709(11) -0.2260(3) 0.9078(11) 0.044(3) Uani 1 1 d .
H35 H 0.9557 -0.2625 0.9240 0.058 Uiso 1 1 calc R
C36 C 1.0894(10) -0.2103(4) 0.8888(11) 0.041(2) Uani 1 1 d .
H36 H 1.1577 -0.2356 0.8863 0.053 Uiso 1 1 calc R
C37 C 1.1168(8) -0.1546(4) 0.8716(9) 0.0294(19) Uani 1 1 d .
C38 C 1.2443(9) -0.1347(4) 0.8608(9) 0.0315(19) Uani 1 1 d .
H38 H 1.3158 -0.1585 0.8640 0.041 Uiso 1 1 calc R
C39 C 1.2655(9) -0.0819(4) 0.8460(8) 0.0301(19) Uani 1 1 d .
H39 H 1.3511 -0.0684 0.8400 0.039 Uiso 1 1 calc R
C40 C 1.1564(8) -0.0476(4) 0.8396(9) 0.032(2) Uani 1 1 d .
H40 H 1.1709 -0.0107 0.8271 0.042 Uiso 1 1 calc R
C41 C 1.0151(8) -0.1174(3) 0.8662(8) 0.0238(17) Uani 1 1 d .
C42 C 0.8849(8) -0.1351(3) 0.8837(8) 0.0246(17) Uani 1 1 d .
C51 C 0.7625(9) -0.1222(4) 0.5486(11) 0.038(2) Uani 1 1 d .
H51 H 0.8309 -0.0971 0.5438 0.049 Uiso 1 1 calc R
C52 C 0.7936(10) -0.1752(4) 0.5563(11) 0.042(2) Uani 1 1 d .
H52 H 0.8817 -0.1862 0.5543 0.055 Uiso 1 1 calc R
C53 C 0.6964(10) -0.2123(4) 0.5669(11) 0.043(3) Uani 1 1 d .
H53 H 0.7169 -0.2490 0.5733 0.055 Uiso 1 1 calc R
C54 C 0.5667(9) -0.1953(4) 0.5679(9) 0.031(2) Uani 1 1 d .
C55 C 0.4600(10) -0.2320(3) 0.5695(10) 0.038(2) Uani 1 1 d .
H55 H 0.4768 -0.2689 0.5774 0.049 Uiso 1 1 calc R
C56 C 0.3376(9) -0.2146(4) 0.5599(9) 0.034(2) Uani 1 1 d .
H56 H 0.2681 -0.2394 0.5593 0.045 Uiso 1 1 calc R
C57 C 0.3088(8) -0.1580(4) 0.5503(8) 0.0275(18) Uani 1 1 d .
C58 C 0.1822(9) -0.1379(4) 0.5371(9) 0.034(2) Uani 1 1 d .
H58 H 0.1105 -0.1616 0.5333 0.044 Uiso 1 1 calc R
C59 C 0.1609(8) -0.0849(4) 0.5295(8) 0.031(2) Uani 1 1 d .
H59 H 0.0749 -0.0712 0.5223 0.041 Uiso 1 1 calc R
C60 C 0.2678(8) -0.0509(3) 0.5325(8) 0.0261(18) Uani 1 1 d .
H60 H 0.2525 -0.0138 0.5276 0.034 Uiso 1 1 calc R
C61 C 0.4120(8) -0.1211(3) 0.5496(8) 0.0221(17) Uani 1 1 d .
C62 C 0.5442(8) -0.1396(3) 0.5545(9) 0.0269(18) Uani 1 1 d .
C71 C 0.5473(8) 0.1883(4) 0.7402(7) 0.0281(18) Uani 1 1 d .
H71 H 0.5424 0.1509 0.7281 0.037 Uiso 1 1 calc R
C72 C 0.4320(10) 0.2181(5) 0.7466(10) 0.048(3) Uani 1 1 d .
H72 H 0.3497 0.2010 0.7407 0.062 Uiso 1 1 calc R
C73 C 0.4400(10) 0.2724(4) 0.7615(10) 0.044(3) Uani 1 1 d .
H73 H 0.3631 0.2931 0.7650 0.057 Uiso 1 1 calc R
C74 C 0.5591(9) 0.2965(4) 0.7712(9) 0.033(2) Uani 1 1 d .
C75 C 0.5747(12) 0.3543(4) 0.7900(10) 0.044(3) Uani 1 1 d .
H75 H 0.4999 0.3760 0.7956 0.058 Uiso 1 1 calc R
C76 C 0.6916(12) 0.3762(4) 0.7992(11) 0.046(3) Uani 1 1 d .
H76 H 0.6989 0.4134 0.8128 0.060 Uiso 1 1 calc R
C77 C 0.8093(9) 0.3447(4) 0.7889(8) 0.0331(19) Uani 1 1 d .
C78 C 0.9349(12) 0.3673(4) 0.7928(10) 0.045(3) Uani 1 1 d .
H78 H 0.9460 0.4044 0.8041 0.058 Uiso 1 1 calc R
C79 C 1.0396(11) 0.3354(5) 0.7803(11) 0.051(3) Uani 1 1 d .
H79 H 1.1250 0.3497 0.7836 0.067 Uiso 1 1 calc R
C80 C 1.0186(10) 0.2800(4) 0.7621(11) 0.042(2) Uani 1 1 d .
H80 H 1.0918 0.2578 0.7511 0.054 Uiso 1 1 calc R
C81 C 0.7979(9) 0.2901(3) 0.7730(9) 0.0279(18) Uani 1 1 d .
C82 C 0.6716(9) 0.2646(3) 0.7647(8) 0.0283(19) Uani 1 1 d .
O1W O 0.7890(5) 0.6127(3) 0.3001(6) 0.0349(15) Uani 1 1 d .
H1WA H 0.8412 0.5868 0.3063 0.045 Uiso 1 1 d .
H1WB H 0.7127 0.6012 0.2980 0.045 Uiso 1 1 d .
O2W O 0.8411(7) 0.6450(3) 0.0430(7) 0.0519(19) Uani 1 1 d .
H2WA H 0.8279 0.6483 0.1242 0.050 Uiso 1 1 d .
H2WB H 0.9122 0.6277 0.0392 0.050 Uiso 1 1 d .
O3W O 0.7300(7) 0.9183(3) 0.2092(8) 0.055(2) Uani 1 1 d .
H3WA H 0.6906 0.9379 0.2595 0.071 Uiso 1 1 d .
H3WB H 0.7535 0.9365 0.1468 0.071 Uiso 1 1 d .
O4W O 0.6202(8) 0.6723(3) 0.8865(9) 0.062(2) Uani 1 1 d .
H4WA H 0.6293 0.6735 0.8069 0.081 Uiso 1 1 d .
H4WB H 0.6881 0.6649 0.9300 0.081 Uiso 1 1 d .
O5W O 0.6693(9) 0.6453(3) 0.6283(9) 0.072(3) Uani 1 1 d .
H5WA H 0.6233 0.6330 0.5636 0.050 Uiso 1 1 d .
H5WB H 0.7423 0.6549 0.5968 0.050 Uiso 1 1 d .
O6W O 0.4153(8) 0.7461(3) 0.9286(9) 0.059(2) Uani 1 1 d .
H6WA H 0.4724 0.7244 0.9019 0.077 Uiso 1 1 d .
H6WB H 0.3555 0.7262 0.9562 0.077 Uiso 1 1 d .
O7W O 0.8818(8) 0.6872(3) 0.4876(9) 0.066(2) Uani 1 1 d .
H7WA H 0.8468 0.6617 0.4466 0.085 Uiso 1 1 d .
H7WB H 0.9639 0.6873 0.4895 0.085 Uiso 1 1 d .

loop_
_atom_site_aniso_label
_atom_site_aniso_U_11
_atom_site_aniso_U_22
_atom_site_aniso_U_33
_atom_site_aniso_U_23
_atom_site_aniso_U_13
_atom_site_aniso_U_12
Pb1 0.02238(14) 0.01911(13) 0.02190(14) -0.00076(14) 0.00169(10) -0.00108(13)
Pb2 0.02224(14) 0.02058(14) 0.02016(14) 0.00122(14) 0.00289(10) 0.00048(13)
Pb3 0.02429(14) 0.02321(14) 0.02665(15) -0.00125(14) 0.00208(11) 0.00134(13)
O1 0.029(3) 0.027(3) 0.023(3) -0.003(2) 0.001(2) -0.006(2)
O2 0.039(3) 0.023(3) 0.028(3) -0.008(3) 0.005(2) -0.007(3)
O3 0.036(4) 0.042(4) 0.026(3) 0.001(3) 0.004(3) -0.008(3)
O4 0.056(4) 0.033(4) 0.017(3) -0.002(3) -0.004(3) -0.005(3)
O11 0.033(3) 0.033(3) 0.020(3) -0.001(3) 0.002(2) 0.005(3)
O12 0.034(3) 0.021(3) 0.020(3) 0.008(2) 0.003(2) 0.004(2)
O13 0.036(3) 0.029(3) 0.025(3) 0.006(3) 0.004(3) 0.006(3)
O14 0.045(4) 0.029(3) 0.027(3) -0.002(3) 0.003(3) 0.012(3)
O21 0.035(4) 0.033(4) 0.032(3) 0.003(3) -0.005(3) -0.008(3)
O22 0.037(4) 0.031(3) 0.034(3) 0.001(3) 0.002(3) -0.001(3)
O23 0.042(4) 0.028(3) 0.021(3) -0.012(2) 0.004(3) -0.009(3)
O24 0.034(3) 0.030(3) 0.027(3) -0.001(3) -0.005(3) -0.004(3)
N1 0.024(4) 0.021(3) 0.036(4) 0.005(3) 0.000(3) -0.001(3)
N2 0.021(4) 0.023(4) 0.033(4) 0.006(3) 0.000(3) 0.003(3)
N11 0.024(4) 0.028(4) 0.031(4) -0.004(3) 0.000(3) -0.001(3)
N12 0.016(3) 0.025(3) 0.023(3) -0.005(3) 0.000(3) -0.001(3)
N21 0.024(4) 0.025(4) 0.028(4) 0.001(3) 0.005(3) 0.000(3)
N22 0.029(4) 0.032(4) 0.035(4) -0.002(3) 0.009(3) -0.001(3)
C1 0.023(4) 0.021(4) 0.032(5) -0.003(4) 0.003(3) 0.002(3)
C2 0.023(4) 0.031(4) 0.021(4) 0.000(3) 0.005(3) 0.003(3)
C3 0.037(5) 0.036(5) 0.022(4) -0.009(4) -0.001(4) 0.002(4)
C4 0.025(4) 0.052(6) 0.025(4) -0.006(4) -0.001(3) -0.003(4)
C5 0.018(4) 0.056 0.023(4) 0.003 -0.007(3) -0.014(4)
C11 0.028(5) 0.023(4) 0.025(4) -0.002(4) -0.003(4) -0.008(4)
C12 0.022(4) 0.027(4) 0.027(4) 0.001(4) 0.002(3) 0.000(3)
C13 0.027(4) 0.028(5) 0.023(4) 0.001(3) -0.002(3) 0.006(3)
C14 0.026(4) 0.037(5) 0.022(4) 0.002(4) 0.007(3) 0.005(4)
C15 0.028(4) 0.022(4) 0.016(4) 0.008(3) 0.004(3) -0.001(3)
C21 0.034(5) 0.022(4) 0.024(4) -0.006(4) 0.005(4) 0.015(4)
C22 0.026(4) 0.029(4) 0.034(5) -0.008(4) 0.009(4) -0.001(3)
C23 0.035(5) 0.034(5) 0.028(4) 0.001(4) 0.001(4) -0.001(4)
C24 0.035(5) 0.030(4) 0.025(4) 0.002(4) 0.001(4) -0.003(4)
C25 0.027(4) 0.019(4) 0.031(5) -0.008(4) -0.001(4) 0.005(3)
C31 0.024(5) 0.035(5) 0.050(6) 0.008(4) 0.005(4) -0.002(4)
C32 0.022(5) 0.044(6) 0.057(6) 0.018(5) 0.002(4) -0.011(4)
C33 0.044(6) 0.027(5) 0.047(6) 0.009(4) -0.001(5) -0.006(4)
C34 0.036(5) 0.025(4) 0.047(6) 0.002(4) -0.010(4) -0.002(4)
C35 0.056(7) 0.013(4) 0.065(7) 0.006(4) 0.012(5) 0.007(4)
C36 0.037(6) 0.024(5) 0.062(7) 0.005(5) 0.009(5) 0.009(4)
C37 0.022(4) 0.029(4) 0.037(5) -0.001(4) -0.002(3) 0.007(4)
C38 0.024(4) 0.037(5) 0.033(5) 0.001(4) 0.005(4) 0.005(4)
C39 0.026(4) 0.040(5) 0.024(4) 0.003(4) 0.002(3) -0.001(4)
C40 0.026(5) 0.032(5) 0.037(5) -0.007(4) -0.002(4) -0.002(4)
C41 0.023(4) 0.023(4) 0.025(4) 0.002(3) -0.005(3) 0.004(3)
C42 0.028(4) 0.020(4) 0.026(4) 0.002(3) -0.005(3) -0.002(3)
C51 0.022(5) 0.033(5) 0.058(7) -0.010(5) 0.003(4) 0.004(4)
C52 0.027(5) 0.034(5) 0.066(7) -0.003(5) 0.004(4) 0.009(4)
C53 0.042(6) 0.020(4) 0.066(7) 0.003(5) 0.001(5) 0.008(4)
C54 0.029(5) 0.027(5) 0.039(5) 0.002(4) 0.010(4) 0.002(4)
C55 0.050(6) 0.017(4) 0.047(6) 0.005(4) 0.008(5) -0.002(4)
C56 0.036(5) 0.026(4) 0.042(5) 0.000(4) 0.005(4) -0.010(4)
C57 0.026(4) 0.027(4) 0.030(4) 0.000(4) 0.004(3) -0.009(4)
C58 0.027(5) 0.045(5) 0.030(5) 0.001(4) -0.002(4) -0.014(4)
C59 0.020(4) 0.045(5) 0.029(5) -0.004(4) 0.001(3) -0.002(4)
C60 0.026(4) 0.023(4) 0.030(5) 0.006(4) 0.005(4) 0.004(3)
C61 0.024(4) 0.024(4) 0.018(4) 0.004(3) -0.001(3) 0.000(3)
C62 0.023(4) 0.026(4) 0.031(5) -0.003(4) 0.001(3) -0.003(3)
C71 0.034(5) 0.033(5) 0.017(4) -0.003(4) 0.005(3) -0.001(4)
C72 0.022(5) 0.071(8) 0.050(6) -0.004(6) -0.003(4) -0.007(5)
C73 0.031(5) 0.054(7) 0.047(6) -0.001(5) 0.008(4) 0.013(5)
C74 0.032(5) 0.044(6) 0.025(4) -0.002(4) 0.003(4) 0.009(4)
C75 0.070(8) 0.022(5) 0.041(6) 0.001(4) 0.006(5) 0.012(5)
C76 0.059(7) 0.029(5) 0.050(6) -0.009(5) -0.012(5) 0.010(5)
C77 0.043(5) 0.026(4) 0.030(5) -0.007(4) -0.002(4) -0.005(4)
C78 0.071(8) 0.023(5) 0.041(6) 0.009(4) 0.008(5) -0.006(5)
C79 0.049(6) 0.053(7) 0.052(6) 0.004(5) 0.000(5) -0.027(5)
C80 0.029(5) 0.043(6) 0.053(6) -0.006(5) -0.003(4) -0.002(4)
C81 0.031(5) 0.022(4) 0.032(4) 0.003(4) 0.008(4) 0.006(3)
C82 0.035(5) 0.027(5) 0.023(4) 0.002(4) 0.002(4) -0.001(4)
O1W 0.025(3) 0.034(4) 0.045(4) -0.004(3) -0.003(3) 0.000(2)
O2W 0.046(4) 0.052(5) 0.058(4) -0.003(4) 0.004(3) 0.008(3)
O3W 0.053(5) 0.026(4) 0.089(6) 0.005(4) 0.037(4) 0.008(3)
O4W 0.057(5) 0.048(5) 0.080(6) -0.002(4) -0.008(4) -0.008(4)
O5W 0.078(6) 0.054(6) 0.086(6) -0.014(5) 0.010(5) -0.022(5)
O6W 0.054(5) 0.048(4) 0.076(6) -0.004(4) 0.008(4) -0.006(4)
O7W 0.051(5) 0.060(5) 0.086(6) -0.013(5) 0.015(4) 0.009(4)

loop_
_atom_type_symbol
_atom_type_description
_atom_type_scat_dispersion_real
_atom_type_scat_dispersion_imag
_atom_type_scat_source
C C 0.0033 0.0016 'International Tables Vol C Tables 4.2.6.8 and 6.1.1.4'
H H 0.0000 0.0000 'International Tables Vol C Tables 4.2.6.8 and 6.1.1.4'
N N 0.0061 0.0033 'International Tables Vol C Tables 4.2.6.8 and 6.1.1.4'
O O 0.0110 0.0060 'International Tables Vol C Tables 4.2.6.8 and 6.1.1.4'
Pb Pb -3.3940 10.1110 'International Tables Vol C Tables 4.2.6.8 and 6.1.1.4'

loop_
_geom_angle_atom_site_label_1
_geom_angle_atom_site_label_2
_geom_angle_atom_site_label_3
_geom_angle
_geom_angle_site_symmetry_1
_geom_angle_site_symmetry_3
O4 Pb1 N2 77.4(2) 1_556 .
O4 Pb1 O3 50.9(2) 1_556 1_556
N2 Pb1 O3 79.0(2) . 1_556
O4 Pb1 O1 123.4(2) 1_556 .
N2 Pb1 O1 78.8(2) . .
O3 Pb1 O1 74.53(19) 1_556 .
O4 Pb1 N1 78.8(2) 1_556 .
N2 Pb1 N1 64.4(2) . .
O3 Pb1 N1 123.3(2) 1_556 .
O1 Pb1 N1 131.9(2) . .
O4 Pb1 O2 157.9(2) 1_556 .
N2 Pb1 O2 80.7(2) . .
O3 Pb1 O2 122.23(18) 1_556 .
O1 Pb1 O2 48.63(17) . .
N1 Pb1 O2 93.7(2) . .
O4 Pb1 C5 24.4(2) 1_556 1_556
N2 Pb1 C5 78.2(3) . 1_556
O3 Pb1 C5 26.5(2) 1_556 1_556
O1 Pb1 C5 100.4(2) . 1_556
N1 Pb1 C5 101.0(3) . 1_556
O2 Pb1 C5 145.6(2) . 1_556
O4 Pb1 O24 88.69(19) 1_556 1_556
N2 Pb1 O24 152.3(2) . 1_556
O3 Pb1 O24 73.72(19) 1_556 1_556
O1 Pb1 O24 89.57(18) . 1_556
N1 Pb1 O24 136.6(2) . 1_556
O2 Pb1 O24 110.27(17) . 1_556
C5 Pb1 O24 79.4(2) 1_556 1_556
O4 Pb1 C1 145.0(2) 1_556 .
N2 Pb1 C1 80.1(2) . .
O3 Pb1 C1 98.7(2) 1_556 .
O1 Pb1 C1 24.4(2) . .
N1 Pb1 C1 114.5(2) . .
O2 Pb1 C1 24.3(2) . .
C5 Pb1 C1 124.0(2) 1_556 .
O24 Pb1 C1 99.48(19) 1_556 .
O4 Pb1 Pb3 109.55(14) 1_556 .
N2 Pb1 Pb3 125.61(15) . .
O3 Pb1 Pb3 68.40(15) 1_556 .
O1 Pb1 Pb3 51.65(13) . .
N1 Pb1 Pb3 167.57(16) . .
O2 Pb1 Pb3 81.62(12) . .
C5 Pb1 Pb3 89.0(2) 1_556 .
O24 Pb1 Pb3 37.94(12) 1_556 .
C1 Pb1 Pb3 64.09(15) . .
N12 Pb2 O11 79.5(2) . .
N12 Pb2 O13 77.1(2) . 1_554
O11 Pb2 O13 77.13(19) . 1_554
N12 Pb2 O12 81.69(19) . .
O11 Pb2 O12 50.54(18) . .
O13 Pb2 O12 126.25(18) 1_554 .
N12 Pb2 O14 77.6(2) . 1_554
O11 Pb2 O14 125.7(2) . 1_554
O13 Pb2 O14 50.07(19) 1_554 1_554
O12 Pb2 O14 159.2(2) . 1_554
N12 Pb2 N11 63.4(2) . .
O11 Pb2 N11 126.6(2) . .
O13 Pb2 N11 125.0(2) 1_554 .
O12 Pb2 N11 85.5(2) . .
O14 Pb2 N11 83.7(2) 1_554 .
N12 Pb2 C11 81.1(2) . .
O11 Pb2 C11 25.4(2) . .
O13 Pb2 C11 102.2(2) 1_554 .
O12 Pb2 C11 25.2(2) . .
O14 Pb2 C11 148.2(2) 1_554 .
N11 Pb2 C11 107.5(2) . .
N12 Pb2 C15 78.8(2) . 1_554
O11 Pb2 C15 102.2(2) . 1_554
O13 Pb2 C15 25.2(2) 1_554 1_554
O12 Pb2 C15 149.2(2) . 1_554
O14 Pb2 C15 25.2(2) 1_554 1_554
N11 Pb2 C15 106.4(2) . 1_554
C11 Pb2 C15 126.8(2) . 1_554
O24 Pb3 N21 81.7(2) 1_556 .
O24 Pb3 O22 80.7(2) 1_556 .
N21 Pb3 O22 76.4(2) . .
O24 Pb3 N22 129.1(2) 1_556 .
N21 Pb3 N22 65.0(2) . .
O22 Pb3 N22 123.1(2) . .
O24 Pb3 O23 51.18(19) 1_556 1_556
N21 Pb3 O23 72.9(2) . 1_556
O22 Pb3 O23 125.3(2) . 1_556
N22 Pb3 O23 81.7(2) . 1_556
O24 Pb3 O21 130.75(19) 1_556 .
N21 Pb3 O21 78.1(2) . .
O22 Pb3 O21 51.12(19) . .
N22 Pb3 O21 80.3(2) . .
O23 Pb3 O21 150.3(2) 1_556 .
O24 Pb3 C25 25.5(2) 1_556 1_556
N21 Pb3 C25 77.9(2) . 1_556
O22 Pb3 C25 104.1(2) . 1_556
N22 Pb3 C25 106.5(2) . 1_556
O23 Pb3 C25 25.82(19) 1_556 1_556
O21 Pb3 C25 149.1(2) . 1_556
O24 Pb3 C21 105.6(2) 1_556 .
N21 Pb3 C21 76.6(2) . .
O22 Pb3 C21 25.2(2) . .
N22 Pb3 C21 102.8(2) . .
O23 Pb3 C21 143.8(2) 1_556 .
O21 Pb3 C21 25.9(2) . .
C25 Pb3 C21 127.7(2) 1_556 .
O24 Pb3 Pb1 45.96(14) 1_556 .
N21 Pb3 Pb1 120.47(16) . .
O22 Pb3 Pb1 69.97(14) . .
N22 Pb3 Pb1 166.70(17) . .
O23 Pb3 Pb1 88.41(13) 1_556 .
O21 Pb3 Pb1 112.29(13) . .
C25 Pb3 Pb1 65.19(16) 1_556 .
C21 Pb3 Pb1 90.44(17) . .
C1 O1 Pb1 97.8(5) . .
C1 O2 Pb1 88.9(5) . .
C5 O3 Pb1 88.5(5) . 1_554
C5 O4 Pb1 94.0(5) . 1_554
C11 O11 Pb2 95.0(5) . .
C11 O12 Pb2 92.5(5) . .
C15 O13 Pb2 94.8(5) . 1_556
C15 O14 Pb2 92.4(5) . 1_556
C21 O21 Pb3 90.0(5) . .
C21 O22 Pb3 96.8(5) . .
C25 O23 Pb3 90.8(5) . 1_554
C25 O24 Pb3 96.3(5) . 1_554
C25 O24 Pb1 130.7(5) . 1_554
Pb3 O24 Pb1 96.1(2) 1_554 1_554
C31 N1 C42 118.6(7) . .
C31 N1 Pb1 122.9(6) . .
C42 N1 Pb1 118.3(5) . .
C40 N2 C41 118.4(7) . .
C40 N2 Pb1 121.5(6) . .
C41 N2 Pb1 120.0(5) . .
C51 N11 C62 118.5(8) . .
C51 N11 Pb2 124.1(6) . .
C62 N11 Pb2 117.4(5) . .
C60 N12 C61 118.3(7) . .
C60 N12 Pb2 120.2(5) . .
C61 N12 Pb2 121.5(5) . .
C71 N21 C82 120.5(8) . .
C71 N21 Pb3 119.6(6) . .
C82 N21 Pb3 119.8(6) . .
C80 N22 C81 118.8(8) . .
C80 N22 Pb3 123.5(7) . .
C81 N22 Pb3 117.1(6) . .
O2 C1 O1 124.2(8) . .
O2 C1 C2 119.4(8) . .
O1 C1 C2 116.4(7) . .
O2 C1 Pb1 66.7(4) . .
O1 C1 Pb1 57.8(4) . .
C2 C1 Pb1 171.7(5) . .
C3 C2 C1 116.7(7) . .
C3 C2 H2A 108.1 . .
C1 C2 H2A 108.1 . .
C3 C2 H2B 108.1 . .
C1 C2 H2B 108.1 . .
H2A C2 H2B 107.3 . .
C4 C3 C2 110.6(7) . .
C4 C3 H3A 109.5 . .
C2 C3 H3A 109.5 . .
C4 C3 H3B 109.5 . .
C2 C3 H3B 109.5 . .
H3A C3 H3B 108.1 . .
C3 C4 C5 114.1(7) . .
C3 C4 H4A 108.7 . .
C5 C4 H4A 108.7 . .
C3 C4 H4B 108.7 . .
C5 C4 H4B 108.7 . .
H4A C4 H4B 107.6 . .
O4 C5 O3 126.2(8) . .
O4 C5 C4 120.0(8) . .
O3 C5 C4 113.3(8) . .
O4 C5 Pb1 61.6(5) . 1_554
O3 C5 Pb1 64.9(5) . 1_554
C4 C5 Pb1 167.0(7) . 1_554
O12 C11 O11 121.5(8) . .
O12 C11 C12 120.8(7) . .
O11 C11 C12 117.7(8) . .
O12 C11 Pb2 62.3(4) . .
O11 C11 Pb2 59.6(4) . .
C12 C11 Pb2 173.8(6) . .
C11 C12 C13 116.3(7) . .
C11 C12 H12A 108.2 . .
C13 C12 H12A 108.2 . .
C11 C12 H12B 108.2 . .
C13 C12 H12B 108.2 . .
H12A C12 H12B 107.4 . .
C14 C13 C12 109.0(7) . .
C14 C13 H13A 109.9 . .
C12 C13 H13A 109.9 . .
C14 C13 H13B 109.9 . .
C12 C13 H13B 109.9 . .
H13A C13 H13B 108.3 . .
C13 C14 C15 116.9(7) . .
C13 C14 H14A 108.1 . .
C15 C14 H14A 108.1 . .
C13 C14 H14B 108.1 . .
C15 C14 H14B 108.1 . .
H14A C14 H14B 107.3 . .
O14 C15 O13 121.3(7) . .
O14 C15 C14 119.8(7) . .
O13 C15 C14 119.0(7) . .
O14 C15 Pb2 62.4(4) . 1_556
O13 C15 Pb2 60.0(4) . 1_556
C14 C15 Pb2 168.4(6) . 1_556
O22 C21 O21 122.0(8) . .
O22 C21 C22 118.1(8) . .
O21 C21 C22 119.7(8) . .
O22 C21 Pb3 58.0(5) . .
O21 C21 Pb3 64.1(4) . .
C22 C21 Pb3 176.1(6) . .
C21 C22 C23 116.9(7) . .
C21 C22 H22A 108.1 . .
C23 C22 H22A 108.1 . .
C21 C22 H22B 108.1 . .
C23 C22 H22B 108.1 . .
H22A C22 H22B 107.3 . .
C22 C23 C24 109.9(7) . .
C22 C23 H23A 109.7 . .
C24 C23 H23A 109.7 . .
C22 C23 H23B 109.7 . .
C24 C23 H23B 109.7 . .
H23A C23 H23B 108.2 . .
C25 C24 C23 117.3(7) . .
C25 C24 H24A 108.0 . .
C23 C24 H24A 108.0 . .
C25 C24 H24B 108.0 . .
C23 C24 H24B 108.0 . .
H24A C24 H24B 107.2 . .
O24 C25 O23 121.1(8) . .
O24 C25 C24 118.4(8) . .
O23 C25 C24 120.4(8) . .
O24 C25 Pb3 58.2(4) . 1_554
O23 C25 Pb3 63.4(5) . 1_554
C24 C25 Pb3 174.0(6) . 1_554
N1 C31 C32 122.9(9) . .
N1 C31 H31 118.5 . .
C32 C31 H31 118.5 . .
C33 C32 C31 119.2(9) . .
C33 C32 H32 120.4 . .
C31 C32 H32 120.4 . .
C32 C33 C34 119.7(8) . .
C32 C33 H33 120.1 . .
C34 C33 H33 120.1 . .
C33 C34 C42 117.3(9) . .
C33 C34 C35 123.6(9) . .
C42 C34 C35 119.1(9) . .
C36 C35 C34 122.1(9) . .
C36 C35 H35 118.9 . .
C34 C35 H35 118.9 . .
C35 C36 C37 120.2(9) . .
C35 C36 H36 119.9 . .
C37 C36 H36 119.9 . .
C41 C37 C38 117.0(8) . .
C41 C37 C36 120.2(8) . .
C38 C37 C36 122.8(8) . .
C39 C38 C37 120.7(8) . .
C39 C38 H38 119.6 . .
C37 C38 H38 119.6 . .
C38 C39 C40 118.1(8) . .
C38 C39 H39 120.9 . .
C40 C39 H39 120.9 . .
N2 C40 C39 123.5(9) . .
N2 C40 H40 118.3 . .
C39 C40 H40 118.3 . .
N2 C41 C37 122.2(8) . .
N2 C41 C42 118.6(7) . .
C37 C41 C42 119.1(8) . .
N1 C42 C34 122.2(8) . .
N1 C42 C41 118.7(7) . .
C34 C42 C41 119.1(8) . .
N11 C51 C52 123.0(9) . .
N11 C51 H51 118.5 . .
C52 C51 H51 118.5 . .
C51 C52 C53 119.6(9) . .
C51 C52 H52 120.2 . .
C53 C52 H52 120.2 . .
C52 C53 C54 119.4(8) . .
C52 C53 H53 120.3 . .
C54 C53 H53 120.3 . .
C53 C54 C62 116.6(8) . .
C53 C54 C55 122.2(8) . .
C62 C54 C55 120.9(8) . .
C56 C55 C54 120.6(8) . .
C56 C55 H55 119.7 . .
C54 C55 H55 119.7 . .
C55 C56 C57 120.9(8) . .
C55 C56 H56 119.6 . .
C57 C56 H56 119.6 . .
C58 C57 C61 117.2(8) . .
C58 C57 C56 123.1(8) . .
C61 C57 C56 119.6(8) . .
C59 C58 C57 120.8(8) . .
C59 C58 H58 119.6 . .
C57 C58 H58 119.6 . .
C58 C59 C60 118.6(8) . .
C58 C59 H59 120.7 . .
C60 C59 H59 120.7 . .
N12 C60 C59 123.4(8) . .
N12 C60 H60 118.3 . .
C59 C60 H60 118.3 . .
N12 C61 C57 121.8(8) . .
N12 C61 C62 118.4(7) . .
C57 C61 C62 119.8(8) . .
N11 C62 C54 122.7(8) . .
N11 C62 C61 119.2(8) . .
C54 C62 C61 118.1(8) . .
N21 C71 C72 120.6(9) . .
N21 C71 H71 119.7 . .
C72 C71 H71 119.7 . .
C73 C72 C71 119.3(9) . .
C73 C72 H72 120.4 . .
C71 C72 H72 120.4 . .
C74 C73 C72 119.7(9) . .
C74 C73 H73 120.1 . .
C72 C73 H73 120.1 . .
C73 C74 C82 118.6(9) . .
C73 C74 C75 122.5(9) . .
C82 C74 C75 118.9(9) . .
C76 C75 C74 120.9(10) . .
C76 C75 H75 119.6 . .
C74 C75 H75 119.6 . .
C75 C76 C77 121.7(9) . .
C75 C76 H76 119.2 . .
C77 C76 H76 119.2 . .
C81 C77 C78 118.2(9) . .
C81 C77 C76 118.8(9) . .
C78 C77 C76 122.9(9) . .
C79 C78 C77 119.4(9) . .
C79 C78 H78 120.3 . .
C77 C78 H78 120.3 . .
C78 C79 C80 118.6(10) . .
C78 C79 H79 120.7 . .
C80 C79 H79 120.7 . .
N22 C80 C79 122.9(10) . .
N22 C80 H80 118.6 . .
C79 C80 H80 118.6 . .
N22 C81 C77 122.1(8) . .
N22 C81 C82 116.8(8) . .
C77 C81 C82 121.1(8) . .
N21 C82 C74 121.3(8) . .
N21 C82 C81 120.0(8) . .
C74 C82 C81 118.7(8) . .
H1WA O1W H1WB 109.1 . .
H2WA O2W H2WB 105.7 . .
H3WA O3W H3WB 108.9 . .
H4WA O4W H4WB 114.1 . .
H5WA O5W H5WB 105.0 . .
H6WA O6W H6WB 104.8 . .
H7WA O7W H7WB 114.6 . .

loop_
_geom_bond_atom_site_label_1
_geom_bond_atom_site_label_2
_geom_bond_distance
_geom_bond_site_symmetry_2
Pb1 O4 2.515(6) 1_556
Pb1 N2 2.542(7) .
Pb1 O3 2.585(6) 1_556
Pb1 O1 2.592(6) .
Pb1 N1 2.611(7) .
Pb1 O2 2.788(6) .
Pb1 C5 2.853(9) 1_556
Pb1 O24 2.918(6) 1_556
Pb1 C1 3.034(8) .
Pb1 Pb3 4.0368(4) .
Pb2 N12 2.538(6) .
Pb2 O11 2.547(6) .
Pb2 O13 2.559(6) 1_554
Pb2 O12 2.608(5) .
Pb2 O14 2.614(6) 1_554
Pb2 N11 2.669(7) .
Pb2 C11 2.943(9) .
Pb2 C15 2.946(8) 1_554
Pb3 O24 2.496(6) 1_556
Pb3 N21 2.500(7) .
Pb3 O22 2.512(6) .
Pb3 N22 2.592(8) .
Pb3 O23 2.611(6) 1_556
Pb3 O21 2.648(6) .
Pb3 C25 2.919(9) 1_556
Pb3 C21 2.943(9) .
O1 C1 1.264(10) .
O2 C1 1.250(10) .
O3 C5 1.275(11) .
O3 Pb1 2.585(6) 1_554
O4 C5 1.183(11) .
O4 Pb1 2.515(6) 1_554
O11 C11 1.267(10) .
O12 C11 1.256(10) .
O13 C15 1.260(10) .
O13 Pb2 2.559(6) 1_556
O14 C15 1.253(10) .
O14 Pb2 2.614(6) 1_556
O21 C21 1.285(10) .
O22 C21 1.264(11) .
O23 C25 1.272(10) .
O23 Pb3 2.611(6) 1_554
O24 C25 1.264(10) .
O24 Pb3 2.496(6) 1_554
O24 Pb1 2.918(6) 1_554
N1 C31 1.338(12) .
N1 C42 1.355(11) .
N2 C40 1.311(11) .
N2 C41 1.377(11) .
N11 C51 1.332(12) .
N11 C62 1.338(11) .
N12 C60 1.327(11) .
N12 C61 1.363(10) .
N21 C71 1.332(11) .
N21 C82 1.337(11) .
N22 C80 1.306(13) .
N22 C81 1.363(11) .
C1 C2 1.544(11) .
C2 C3 1.522(11) .
C2 H2A 0.9900 .
C2 H2B 0.9900 .
C3 C4 1.514(12) .
C3 H3A 0.9900 .
C3 H3B 0.9900 .
C4 C5 1.586(12) .
C4 H4A 0.9900 .
C4 H4B 0.9900 .
C5 Pb1 2.853(9) 1_554
C11 C12 1.511(12) .
C12 C13 1.529(11) .
C12 H12A 0.9900 .
C12 H12B 0.9900 .
C13 C14 1.513(11) .
C13 H13A 0.9900 .
C13 H13B 0.9900 .
C14 C15 1.521(11) .
C14 H14A 0.9900 .
C14 H14B 0.9900 .
C15 Pb2 2.946(8) 1_556
C21 C22 1.513(12) .
C22 C23 1.519(12) .
C22 H22A 0.9900 .
C22 H22B 0.9900 .
C23 C24 1.533(12) .
C23 H23A 0.9900 .
C23 H23B 0.9900 .
C24 C25 1.482(12) .
C24 H24A 0.9900 .
C24 H24B 0.9900 .
C25 Pb3 2.919(9) 1_554
C31 C32 1.385(13) .
C31 H31 0.9500 .
C32 C33 1.374(14) .
C32 H32 0.9500 .
C33 C34 1.411(14) .
C33 H33 0.9500 .
C34 C42 1.411(12) .
C34 C35 1.446(14) .
C35 C36 1.309(15) .
C35 H35 0.9500 .
C36 C37 1.444(13) .
C36 H36 0.9500 .
C37 C41 1.406(12) .
C37 C38 1.415(13) .
C38 C39 1.359(14) .
C38 H38 0.9500 .
C39 C40 1.417(13) .
C39 H39 0.9500 .
C40 H40 0.9500 .
C41 C42 1.435(12) .
C51 C52 1.376(13) .
C51 H51 0.9500 .
C52 C53 1.379(14) .
C52 H52 0.9500 .
C53 C54 1.404(14) .
C53 H53 0.9500 .
C54 C62 1.429(13) .
C54 C55 1.437(13) .
C55 C56 1.334(14) .
C55 H55 0.9500 .
C56 C57 1.459(13) .
C56 H56 0.9500 .
C57 C58 1.400(13) .
C57 C61 1.414(11) .
C58 C59 1.355(14) .
C58 H58 0.9500 .
C59 C60 1.394(12) .
C59 H59 0.9500 .
C60 H60 0.9500 .
C61 C62 1.439(12) .
C71 C72 1.411(14) .
C71 H71 0.9500 .
C72 C73 1.379(16) .
C72 H72 0.9500 .
C73 C74 1.368(15) .
C73 H73 0.9500 .
C74 C82 1.415(13) .
C74 C75 1.479(14) .
C75 C76 1.323(16) .
C75 H75 0.9500 .
C76 C77 1.458(15) .
C76 H76 0.9500 .
C77 C81 1.391(13) .
C77 C78 1.412(15) .
C78 C79 1.356(17) .
C78 H78 0.9500 .
C79 C80 1.424(15) .
C79 H79 0.9500 .
C80 H80 0.9500 .
C81 C82 1.451(13) .
O1W H1WA 0.8457 .
O1W H1WB 0.8371 .
O2W H2WA 0.8655 .
O2W H2WB 0.8564 .
O3W H3WA 0.8403 .
O3W H3WB 0.8410 .
O4W H4WA 0.8379 .
O4W H4WB 0.8346 .
O5W H5WA 0.8601 .
O5W H5WB 0.8699 .
O6W H6WA 0.8594 .
O6W H6WB 0.8542 .
O7W H7WA 0.8406 .
O7W H7WB 0.8454 .
